data_2236268
loop_
_publ_author_name
'Engelbrecht, Ilana'
'Visser, Hendrik G.'
'Roodt, Andreas'

_publ_section_title
;
 Tricarbonylbis(triphenylphosphane-\k<i>P</i>)iridium(I)
 hexafluoridophosphate methanol monosolvate
;
_journal_coeditor_code HB6932
_journal_issue 9
_journal_name_full 'Acta Crystallographica Section E'
_journal_page_first m1187
_journal_page_last m1188
_journal_paper_doi 10.1107/S1600536812035593
_journal_volume 68
_journal_year 2012
_chemical_formula_iupac '[Ir (C18 H15 P)2 (C O)3] P F6, C H4 O'
_chemical_formula_moiety 'C39 H30 Ir O3 P2 +, F6 P =, C H4 O'
_chemical_formula_sum 'C40 H34 F6 Ir O4 P3'
_chemical_formula_weight 977.80
_chemical_name_systematic
;
Tricarbonylbis(triphenylphosphane-\k<i>P</i>)iridium(I) hexafluoridophosphate
methanol monosolvate
;
_space_group_IT_number 14
_symmetry_cell_setting monoclinic
_symmetry_space_group_name_Hall '-P 2ybc'
_symmetry_space_group_name_H-M 'P 1 21/c 1'
_atom_sites_solution_hydrogens geom
_atom_sites_solution_primary direct
_atom_sites_solution_secondary difmap
_audit_creation_method 'WinGX routine CIF_UPDATE'
_cell_angle_alpha 90.000
_cell_angle_beta 125.297(5)
_cell_angle_gamma 90.000
_cell_formula_units_Z 4
_cell_length_a 16.487(5)
_cell_length_b 13.571(4)
_cell_length_c 20.903(5)
_cell_measurement_reflns_used 9817
_cell_measurement_temperature 100(2)
_cell_measurement_theta_max 28.30
_cell_measurement_theta_min 2.55
_cell_volume 3817.2(19)
_computing_cell_refinement 'SAINT-Plus (Bruker, 2008)'
_computing_data_collection 'APEX2 (Bruker, 2011)'
_computing_data_reduction 'SAINT-Plus (Bruker, 2008)'
_computing_molecular_graphics 'DIAMOND (Brandenburg & Putz, 2005)'
_computing_publication_material 'WinGX (Farrugia, 1999)'
_computing_structure_refinement 'SHELXL97 (Sheldrick, 2008)'
_computing_structure_solution 'SHELXS97 (Sheldrick, 2008)'
_diffrn_ambient_temperature 100(2)
_diffrn_measured_fraction_theta_full 0.999
_diffrn_measured_fraction_theta_max 0.999
_diffrn_measurement_device_type 'Bruker APEXII CCD'
_diffrn_measurement_method '\f and \w scans'
_diffrn_radiation_monochromator graphite
_diffrn_radiation_type MoK\a
_diffrn_radiation_wavelength 0.71069
_diffrn_reflns_av_R_equivalents 0.0367
_diffrn_reflns_limit_h_max 19
_diffrn_reflns_limit_h_min -21
_diffrn_reflns_limit_k_max 15
_diffrn_reflns_limit_k_min -18
_diffrn_reflns_limit_l_max 27
_diffrn_reflns_limit_l_min -27
_diffrn_reflns_number 68611
_diffrn_reflns_theta_full 28.33
_diffrn_reflns_theta_max 28.33
_diffrn_reflns_theta_min 1.92
_exptl_absorpt_coefficient_mu 3.694
_exptl_absorpt_correction_T_max 0.8088
_exptl_absorpt_correction_T_min 0.5561
_exptl_absorpt_correction_type multi-scan
_exptl_absorpt_process_details '(SADABS; Bruker, 2008)'
_exptl_crystal_colour yellow
_exptl_crystal_density_diffrn 1.701
_exptl_crystal_density_method 'not measured'
_exptl_crystal_description block
_exptl_crystal_F_000 1928
_exptl_crystal_size_max 0.18
_exptl_crystal_size_mid 0.14
_exptl_crystal_size_min 0.06
_refine_diff_density_max 1.012
_refine_diff_density_min -0.753
_refine_ls_extinction_method none
_refine_ls_goodness_of_fit_ref 1.03
_refine_ls_hydrogen_treatment constr
_refine_ls_matrix_type full
_refine_ls_number_parameters 489
_refine_ls_number_reflns 9501
_refine_ls_number_restraints 0
_refine_ls_restrained_S_all 1.03
_refine_ls_R_factor_all 0.0225
_refine_ls_R_factor_gt 0.0188
_refine_ls_shift/su_max 0.004
_refine_ls_shift/su_mean 0
_refine_ls_structure_factor_coef Fsqd
_refine_ls_weighting_details 'calc w=1/[\s^2^(Fo^2^)+(0.0153P)^2^+4.3801P] where P=(Fo^2^+2Fc^2^)/3'
_refine_ls_weighting_scheme calc
_refine_ls_wR_factor_ref 0.0441
_reflns_number_gt 8699
_reflns_number_total 9501
_reflns_threshold_expression >2\s(I)
_cod_data_source_file hb6932.cif
_cod_data_source_block I
_cod_original_cell_volume 3817(2)
_cod_original_sg_symbol_Hall '-P 2ybc   '
_cod_original_sg_symbol_H-M 'P 21/c  '
_cod_database_code 2236268
_cod_database_fobs_code 2236268

loop_
_symmetry_equiv_pos_as_xyz
'x, y, z'
'-x, y+1/2, -z+1/2'
'-x, -y, -z'
'x, -y-1/2, z-1/2'

loop_
_atom_site_type_symbol
_atom_site_label
_atom_site_fract_x
_atom_site_fract_y
_atom_site_fract_z
_atom_site_U_iso_or_equiv
_atom_site_adp_type
_atom_site_calc_flag
_atom_site_refinement_flags
_atom_site_occupancy
C C1 0.85491(15) 0.69659(15) 0.67007(13) 0.0193(4) Uani d . 1
C C01 0.6389(2) 0.5239(2) 0.77777(18) 0.0440(7) Uani d . 1
H H01A 0.6237 0.5943 0.7739 0.066 Uiso calc R 1
H H01B 0.5781 0.4873 0.74 0.066 Uiso calc R 1
H H01C 0.6881 0.5132 0.7663 0.066 Uiso calc R 1
C C2 0.70334(17) 0.63622(15) 0.47318(13) 0.0203(4) Uani d . 1
C C3 0.64299(15) 0.57286(14) 0.59226(12) 0.0171(4) Uani d . 1
C C11 0.84576(14) 0.41711(14) 0.68487(11) 0.0147(4) Uani d . 1
C C12 0.85577(16) 0.31492(15) 0.68521(12) 0.0183(4) Uani d . 1
H H12 0.8498 0.2832 0.6422 0.022 Uiso calc R 1
C C13 0.87431(16) 0.25962(15) 0.74810(13) 0.0209(4) Uani d . 1
H H13 0.8808 0.1901 0.7479 0.025 Uiso calc R 1
C C14 0.88347(16) 0.30508(16) 0.81104(13) 0.0216(4) Uani d . 1
H H14 0.8963 0.2668 0.854 0.026 Uiso calc R 1
C C15 0.87397(17) 0.40654(17) 0.81152(13) 0.0238(5) Uani d . 1
H H15 0.8806 0.4378 0.855 0.029 Uiso calc R 1
C C16 0.85477(16) 0.46261(15) 0.74836(12) 0.0194(4) Uani d . 1
H H16 0.8478 0.5321 0.7486 0.023 Uiso calc R 1
C C21 0.95198(14) 0.51021(14) 0.62908(12) 0.0143(4) Uani d . 1
C C22 1.03624(15) 0.46978(15) 0.69615(13) 0.0199(4) Uani d . 1
H H22 1.0308 0.4353 0.7331 0.024 Uiso calc R 1
C C23 1.12827(16) 0.48030(17) 0.70857(14) 0.0257(5) Uani d . 1
H H23 1.1859 0.4531 0.7543 0.031 Uiso calc R 1
C C24 1.13651(16) 0.52994(16) 0.65505(14) 0.0239(5) Uani d . 1
H H24 1.1995 0.5358 0.6637 0.029 Uiso calc R 1
C C25 1.05332(17) 0.57136(16) 0.58874(14) 0.0227(4) Uani d . 1
H H25 1.0594 0.6059 0.5522 0.027 Uiso calc R 1
C C26 0.96128(16) 0.56221(15) 0.57591(12) 0.0189(4) Uani d . 1
H H26 0.9044 0.5914 0.5309 0.023 Uiso calc R 1
C C31 0.77070(15) 0.40644(14) 0.52184(11) 0.0153(4) Uani d . 1
C C32 0.82977(17) 0.34357(15) 0.51186(13) 0.0186(4) Uani d . 1
H H32 0.9001 0.348 0.5461 0.022 Uiso calc R 1
C C33 0.78507(18) 0.27437(16) 0.45141(14) 0.0236(5) Uani d . 1
H H33 0.8251 0.2313 0.4448 0.028 Uiso calc R 1
C C34 0.68332(19) 0.26832(17) 0.40143(14) 0.0273(5) Uani d . 1
H H34 0.6533 0.2209 0.3605 0.033 Uiso calc R 1
C C35 0.62365(18) 0.33144(17) 0.41046(13) 0.0261(5) Uani d . 1
H H35 0.5533 0.3274 0.3755 0.031 Uiso calc R 1
C C36 0.66749(16) 0.39985(16) 0.47064(13) 0.0207(4) Uani d . 1
H H36 0.627 0.4425 0.4771 0.025 Uiso calc R 1
C C41 0.60501(15) 0.81216(14) 0.60849(12) 0.0162(4) Uani d . 1
C C42 0.66416(16) 0.78861(16) 0.68786(12) 0.0201(4) Uani d . 1
H H42 0.7243 0.7532 0.7092 0.024 Uiso calc R 1
C C43 0.63557(17) 0.81664(18) 0.73602(13) 0.0254(5) Uani d . 1
H H43 0.6761 0.8006 0.7902 0.03 Uiso calc R 1
C C44 0.54769(18) 0.86814(17) 0.70476(15) 0.0273(5) Uani d . 1
H H44 0.5286 0.8881 0.7379 0.033 Uiso calc R 1
C C45 0.48746(17) 0.89072(16) 0.62554(14) 0.0250(5) Uani d . 1
H H45 0.4267 0.9249 0.6043 0.03 Uiso calc R 1
C C46 0.51604(16) 0.86333(15) 0.57727(13) 0.0206(4) Uani d . 1
H H46 0.4752 0.8793 0.5231 0.025 Uiso calc R 1
C C51 0.54265(15) 0.78888(14) 0.44876(11) 0.0160(4) Uani d . 1
C C52 0.46604(15) 0.72272(16) 0.42633(13) 0.0212(4) Uani d . 1
H H52 0.4704 0.6798 0.4641 0.025 Uiso calc R 1
C C53 0.38338(17) 0.71896(17) 0.34916(13) 0.0253(5) Uani d . 1
H H53 0.3314 0.6735 0.334 0.03 Uiso calc R 1
C C54 0.37697(18) 0.78165(19) 0.29442(13) 0.0298(5) Uani d . 1
H H54 0.3195 0.7806 0.2418 0.036 Uiso calc R 1
C C55 0.4536(2) 0.8458(2) 0.31567(14) 0.0367(6) Uani d . 1
H H55 0.4495 0.8874 0.2774 0.044 Uiso calc R 1
C C56 0.53717(18) 0.84969(17) 0.39324(13) 0.0273(5) Uani d . 1
H H56 0.5899 0.8938 0.4078 0.033 Uiso calc R 1
C C61 0.72295(15) 0.89687(14) 0.56249(11) 0.0160(4) Uani d . 1
C C62 0.69580(16) 0.98774(15) 0.57625(13) 0.0212(4) Uani d . 1
H H62 0.641 0.9916 0.5798 0.025 Uiso calc R 1
C C63 0.74831(16) 1.07195(16) 0.58478(13) 0.0247(5) Uani d . 1
H H63 0.7293 1.1336 0.5938 0.03 Uiso calc R 1
C C64 0.82869(17) 1.06647(16) 0.58012(13) 0.0241(5) Uani d . 1
H H64 0.8649 1.1244 0.5862 0.029 Uiso calc R 1
C C65 0.85644(17) 0.97694(16) 0.56662(13) 0.0232(5) Uani d . 1
H H65 0.9117 0.9733 0.5637 0.028 Uiso calc R 1
C C66 0.80312(17) 0.89215(15) 0.55739(13) 0.0207(4) Uani d . 1
H H66 0.8217 0.8308 0.5475 0.025 Uiso calc R 1
O O1 0.92145(12) 0.73141(12) 0.72421(10) 0.0309(4) Uani d . 1
O O01 0.67752(15) 0.49056(17) 0.85393(12) 0.0471(5) Uani d . 1
H H01 0.7328 0.5175 0.8858 0.071 Uiso calc R 1
O O2 0.67796(14) 0.63197(12) 0.40991(10) 0.0315(4) Uani d . 1
O O3 0.58781(12) 0.53708(12) 0.59882(10) 0.0289(4) Uani d . 1
F F1 0.9118(2) 0.70324(13) 0.40752(13) 0.0768(7) Uani d . 1
F F2 0.80028(14) 0.79216(18) 0.41110(11) 0.0678(6) Uani d . 1
F F3 0.88792(15) 0.92851(11) 0.43228(10) 0.0497(5) Uani d . 1
F F4 0.99908(15) 0.8406(2) 0.42799(15) 0.0823(8) Uani d . 1
F F5 0.95832(15) 0.79933(13) 0.51178(9) 0.0612(6) Uani d . 1
F F6 0.83935(13) 0.83280(13) 0.32776(9) 0.0436(4) Uani d . 1
P P1 0.82838(4) 0.48994(3) 0.60498(3) 0.01235(9) Uani d . 1
P P2 0.65123(4) 0.78758(4) 0.54975(3) 0.01324(10) Uani d . 1
P P3 0.90070(4) 0.81519(4) 0.41996(3) 0.02208(12) Uani d . 1
Ir Ir1 0.737840(5) 0.637207(5) 0.578891(4) 0.01155(3) Uani d . 1

loop_
_atom_site_aniso_label
_atom_site_aniso_U_11
_atom_site_aniso_U_22
_atom_site_aniso_U_33
_atom_site_aniso_U_12
_atom_site_aniso_U_13
_atom_site_aniso_U_23
C1 0.0173(10) 0.0155(9) 0.0248(11) 0.0027(8) 0.0119(9) -0.0008(8)
C01 0.0380(16) 0.0500(17) 0.0486(17) -0.0059(13) 0.0276(14) 0.0050(14)
C2 0.0247(11) 0.0148(9) 0.0231(11) 0.0036(8) 0.0148(9) 0.0028(8)
C3 0.0192(10) 0.0129(9) 0.0193(10) 0.0051(7) 0.0111(8) 0.0033(7)
C11 0.0152(9) 0.0134(9) 0.0157(9) 0.0012(7) 0.0089(8) 0.0029(7)
C12 0.0227(10) 0.0138(9) 0.0221(10) 0.0004(8) 0.0151(9) 0.0000(8)
C13 0.0227(11) 0.0145(9) 0.0261(11) 0.0026(8) 0.0144(9) 0.0042(8)
C14 0.0220(11) 0.0228(11) 0.0193(10) 0.0028(8) 0.0116(9) 0.0074(8)
C15 0.0323(12) 0.0226(11) 0.0175(10) 0.0031(9) 0.0151(9) 0.0012(8)
C16 0.0252(11) 0.0141(9) 0.0188(10) 0.0016(8) 0.0126(9) 0.0006(8)
C21 0.0156(9) 0.0112(8) 0.0191(9) -0.0007(7) 0.0119(8) -0.0032(7)
C22 0.0193(10) 0.0158(9) 0.0231(10) 0.0014(8) 0.0113(9) 0.0012(8)
C23 0.0162(10) 0.0230(11) 0.0312(12) 0.0028(8) 0.0097(9) -0.0021(9)
C24 0.0184(10) 0.0218(11) 0.0369(13) -0.0046(8) 0.0190(10) -0.0099(9)
C25 0.0256(11) 0.0220(10) 0.0297(11) -0.0068(8) 0.0213(10) -0.0062(9)
C26 0.0197(10) 0.0189(10) 0.0199(10) -0.0020(8) 0.0124(9) -0.0009(8)
C31 0.0203(10) 0.0116(8) 0.0170(9) -0.0027(7) 0.0125(8) -0.0007(7)
C32 0.0229(11) 0.0163(9) 0.0223(10) -0.0030(8) 0.0164(9) -0.0026(8)
C33 0.0354(13) 0.0198(10) 0.0290(11) -0.0067(9) 0.0264(11) -0.0075(9)
C34 0.0379(13) 0.0244(11) 0.0253(11) -0.0109(10) 0.0215(11) -0.0102(9)
C35 0.0236(11) 0.0272(11) 0.0225(11) -0.0077(9) 0.0104(10) -0.0061(9)
C36 0.0211(10) 0.0175(10) 0.0235(10) -0.0013(8) 0.0129(9) -0.0007(8)
C41 0.0182(10) 0.0128(9) 0.0200(10) -0.0001(7) 0.0124(8) -0.0003(7)
C42 0.0201(10) 0.0214(10) 0.0183(10) 0.0020(8) 0.0107(9) -0.0013(8)
C43 0.0271(12) 0.0296(12) 0.0188(10) 0.0013(9) 0.0129(9) -0.0038(9)
C44 0.0315(13) 0.0272(12) 0.0326(13) -0.0019(9) 0.0240(11) -0.0093(10)
C45 0.0235(11) 0.0203(10) 0.0352(13) 0.0038(8) 0.0193(10) -0.0017(9)
C46 0.0193(10) 0.0183(10) 0.0249(11) 0.0033(8) 0.0131(9) 0.0034(8)
C51 0.0154(9) 0.0142(9) 0.0148(9) 0.0017(7) 0.0067(8) 0.0010(7)
C52 0.0179(10) 0.0217(10) 0.0216(10) 0.0002(8) 0.0100(9) 0.0052(8)
C53 0.0187(11) 0.0272(11) 0.0245(11) -0.0036(9) 0.0094(9) 0.0008(9)
C54 0.0238(12) 0.0374(13) 0.0170(10) -0.0045(10) 0.0054(9) 0.0017(9)
C55 0.0366(14) 0.0411(15) 0.0195(11) -0.0104(11) 0.0088(11) 0.0101(10)
C56 0.0272(12) 0.0264(11) 0.0191(11) -0.0097(9) 0.0081(10) 0.0021(9)
C61 0.0175(10) 0.0123(9) 0.0144(9) -0.0004(7) 0.0070(8) 0.0014(7)
C62 0.0168(10) 0.0151(9) 0.0277(11) 0.0006(8) 0.0105(9) -0.0013(8)
C63 0.0221(11) 0.0147(10) 0.0304(12) -0.0002(8) 0.0111(10) -0.0029(8)
C64 0.0260(11) 0.0158(10) 0.0270(11) -0.0059(8) 0.0132(10) -0.0004(8)
C65 0.0271(11) 0.0198(10) 0.0287(11) -0.0054(9) 0.0196(10) -0.0020(9)
C66 0.0283(11) 0.0134(9) 0.0264(11) -0.0018(8) 0.0191(10) -0.0006(8)
O1 0.0211(8) 0.0299(9) 0.0331(9) -0.0048(7) 0.0107(7) -0.0090(7)
O01 0.0427(12) 0.0584(14) 0.0467(12) -0.0160(10) 0.0296(10) 0.0019(10)
O2 0.0462(11) 0.0303(9) 0.0228(9) 0.0040(8) 0.0226(8) 0.0037(7)
O3 0.0280(9) 0.0250(8) 0.0375(10) 0.0001(7) 0.0211(8) 0.0052(7)
F1 0.136(2) 0.0262(9) 0.0671(13) 0.0119(11) 0.0580(14) -0.0049(9)
F2 0.0527(11) 0.1141(18) 0.0538(11) -0.0414(12) 0.0407(10) -0.0299(12)
F3 0.0909(14) 0.0237(8) 0.0456(10) 0.0033(8) 0.0458(10) 0.0005(7)
F4 0.0368(11) 0.129(2) 0.0927(17) -0.0237(12) 0.0442(12) -0.0429(15)
F5 0.0807(14) 0.0453(10) 0.0234(8) 0.0142(9) 0.0104(9) 0.0076(7)
F6 0.0566(11) 0.0478(9) 0.0238(8) -0.0030(8) 0.0216(8) 0.0000(7)
P1 0.0147(2) 0.0100(2) 0.0142(2) 0.00026(17) 0.00941(19) 0.00037(17)
P2 0.0144(2) 0.0102(2) 0.0147(2) 0.00088(17) 0.0081(2) 0.00118(18)
P3 0.0224(3) 0.0202(3) 0.0206(3) -0.0001(2) 0.0107(2) -0.0002(2)
Ir1 0.01286(4) 0.00918(4) 0.01346(4) 0.00053(3) 0.00809(3) 0.00089(3)

loop_
_atom_type_symbol
_atom_type_description
_atom_type_scat_dispersion_real
_atom_type_scat_dispersion_imag
_atom_type_scat_source
C C 0.0033 0.0016 'International Tables Vol C Tables 4.2.6.8 and 6.1.1.4'
H H 0 0 'International Tables Vol C Tables 4.2.6.8 and 6.1.1.4'
O O 0.0106 0.006 'International Tables Vol C Tables 4.2.6.8 and 6.1.1.4'
F F 0.0171 0.0103 'International Tables Vol C Tables 4.2.6.8 and 6.1.1.4'
P P 0.1023 0.0942 'International Tables Vol C Tables 4.2.6.8 and 6.1.1.4'
Ir Ir -1.4442 7.9887 'International Tables Vol C Tables 4.2.6.8 and 6.1.1.4'

loop_
_geom_angle_atom_site_label_1
_geom_angle_atom_site_label_2
_geom_angle_atom_site_label_3
_geom_angle
O1 C1 Ir1 177.8(2)
O01 C01 H01A 109.5
O01 C01 H01B 109.5
H01A C01 H01B 109.5
O01 C01 H01C 109.5
H01A C01 H01C 109.5
H01B C01 H01C 109.5
O2 C2 Ir1 175.6(2)
O3 C3 Ir1 178.8(2)
C16 C11 C12 119.26(18)
C16 C11 P1 120.58(15)
C12 C11 P1 120.06(15)
C13 C12 C11 120.23(19)
C13 C12 H12 119.9
C11 C12 H12 119.9
C14 C13 C12 120.3(2)
C14 C13 H13 119.8
C12 C13 H13 119.8
C13 C14 C15 120.0(2)
C13 C14 H14 120
C15 C14 H14 120
C14 C15 C16 120.0(2)
C14 C15 H15 120
C16 C15 H15 120
C11 C16 C15 120.14(19)
C11 C16 H16 119.9
C15 C16 H16 119.9
C22 C21 C26 119.65(19)
C22 C21 P1 121.71(16)
C26 C21 P1 118.50(15)
C23 C22 C21 119.5(2)
C23 C22 H22 120.2
C21 C22 H22 120.2
C24 C23 C22 120.5(2)
C24 C23 H23 119.8
C22 C23 H23 119.8
C23 C24 C25 120.4(2)
C23 C24 H24 119.8
C25 C24 H24 119.8
C26 C25 C24 119.8(2)
C26 C25 H25 120.1
C24 C25 H25 120.1
C25 C26 C21 120.2(2)
C25 C26 H26 119.9
C21 C26 H26 119.9
C36 C31 C32 119.51(19)
C36 C31 P1 120.43(16)
C32 C31 P1 119.92(16)
C33 C32 C31 119.8(2)
C33 C32 H32 120.1
C31 C32 H32 120.1
C34 C33 C32 120.2(2)
C34 C33 H33 119.9
C32 C33 H33 119.9
C33 C34 C35 120.4(2)
C33 C34 H34 119.8
C35 C34 H34 119.8
C36 C35 C34 119.7(2)
C36 C35 H35 120.2
C34 C35 H35 120.2
C35 C36 C31 120.4(2)
C35 C36 H36 119.8
C31 C36 H36 119.8
C42 C41 C46 119.6(2)
C42 C41 P2 119.11(16)
C46 C41 P2 120.93(16)
C43 C42 C41 120.3(2)
C43 C42 H42 119.9
C41 C42 H42 119.9
C44 C43 C42 119.8(2)
C44 C43 H43 120.1
C42 C43 H43 120.1
C43 C44 C45 120.4(2)
C43 C44 H44 119.8
C45 C44 H44 119.8
C44 C45 C46 120.0(2)
C44 C45 H45 120
C46 C45 H45 120
C45 C46 C41 119.9(2)
C45 C46 H46 120
C41 C46 H46 120
C56 C51 C52 119.69(19)
C56 C51 P2 121.59(16)
C52 C51 P2 118.61(16)
C53 C52 C51 120.4(2)
C53 C52 H52 119.8
C51 C52 H52 119.8
C54 C53 C52 119.7(2)
C54 C53 H53 120.2
C52 C53 H53 120.2
C55 C54 C53 120.3(2)
C55 C54 H54 119.8
C53 C54 H54 119.8
C54 C55 C56 120.3(2)
C54 C55 H55 119.9
C56 C55 H55 119.9
C51 C56 C55 119.6(2)
C51 C56 H56 120.2
C55 C56 H56 120.2
C66 C61 C62 119.29(19)
C66 C61 P2 121.26(16)
C62 C61 P2 119.44(16)
C63 C62 C61 120.3(2)
C63 C62 H62 119.8
C61 C62 H62 119.8
C62 C63 C64 120.0(2)
C62 C63 H63 120
C64 C63 H63 120
C65 C64 C63 120.2(2)
C65 C64 H64 119.9
C63 C64 H64 119.9
C64 C65 C66 119.8(2)
C64 C65 H65 120.1
C66 C65 H65 120.1
C61 C66 C65 120.3(2)
C61 C66 H66 119.9
C65 C66 H66 119.9
C01 O01 H01 109.5
C11 P1 C21 105.79(9)
C11 P1 C31 104.93(9)
C21 P1 C31 104.07(9)
C11 P1 Ir1 114.58(7)
C21 P1 Ir1 113.22(7)
C31 P1 Ir1 113.28(7)
C41 P2 C51 105.55(10)
C41 P2 C61 104.08(9)
C51 P2 C61 106.46(9)
C41 P2 Ir1 114.40(7)
C51 P2 Ir1 110.59(7)
C61 P2 Ir1 114.98(7)
F4 P3 F1 91.02(14)
F4 P3 F2 178.61(15)
F1 P3 F2 90.22(14)
F4 P3 F5 92.35(13)
F1 P3 F5 91.35(11)
F2 P3 F5 88.26(12)
F4 P3 F3 89.76(12)
F1 P3 F3 179.21(13)
F2 P3 F3 88.99(12)
F5 P3 F3 88.74(9)
F4 P3 F6 89.48(12)
F1 P3 F6 89.89(11)
F2 P3 F6 89.89(10)
F5 P3 F6 177.78(11)
F3 P3 F6 90.00(9)
C2 Ir1 C1 126.42(10)
C2 Ir1 C3 115.45(9)
C1 Ir1 C3 118.13(9)
C2 Ir1 P2 88.65(6)
C1 Ir1 P2 90.26(6)
C3 Ir1 P2 90.49(6)
C2 Ir1 P1 89.28(6)
C1 Ir1 P1 89.27(6)
C3 Ir1 P1 92.30(6)
P2 Ir1 P1 177.047(18)

loop_
_geom_bond_atom_site_label_1
_geom_bond_atom_site_label_2
_geom_bond_distance
Ir1 C1 1.938(2)
Ir1 C2 1.938(2)
Ir1 C3 1.947(2)
Ir1 P1 2.3620(8)
Ir1 P2 2.3599(8)
C1 O1 1.128(3)
C01 O01 1.405(3)
C01 H01A 0.98
C01 H01B 0.98
C01 H01C 0.98
C2 O2 1.135(3)
C3 O3 1.107(3)
C11 C16 1.392(3)
C11 C12 1.396(3)
C11 P1 1.815(2)
C12 C13 1.386(3)
C12 H12 0.95
C13 C14 1.380(3)
C13 H13 0.95
C14 C15 1.387(3)
C14 H14 0.95
C15 C16 1.393(3)
C15 H15 0.95
C16 H16 0.95
C21 C22 1.395(3)
C21 C26 1.398(3)
C21 P1 1.815(2)
C22 C23 1.391(3)
C22 H22 0.95
C23 C24 1.378(3)
C23 H23 0.95
C24 C25 1.386(3)
C24 H24 0.95
C25 C26 1.386(3)
C25 H25 0.95
C26 H26 0.95
C31 C36 1.394(3)
C31 C32 1.398(3)
C31 P1 1.816(2)
C32 C33 1.395(3)
C32 H32 0.95
C33 C34 1.374(3)
C33 H33 0.95
C34 C35 1.397(3)
C34 H34 0.95
C35 C36 1.384(3)
C35 H35 0.95
C36 H36 0.95
C41 C42 1.391(3)
C41 C46 1.398(3)
C41 P2 1.811(2)
C42 C43 1.389(3)
C42 H42 0.95
C43 C44 1.386(3)
C43 H43 0.95
C44 C45 1.386(3)
C44 H44 0.95
C45 C46 1.388(3)
C45 H45 0.95
C46 H46 0.95
C51 C56 1.384(3)
C51 C52 1.392(3)
C51 P2 1.815(2)
C52 C53 1.386(3)
C52 H52 0.95
C53 C54 1.380(3)
C53 H53 0.95
C54 C55 1.379(3)
C54 H54 0.95
C55 C56 1.396(3)
C55 H55 0.95
C56 H56 0.95
C61 C66 1.388(3)
C61 C62 1.397(3)
C61 P2 1.818(2)
C62 C63 1.382(3)
C62 H62 0.95
C63 C64 1.386(3)
C63 H63 0.95
C64 C65 1.384(3)
C64 H64 0.95
C65 C66 1.392(3)
C65 H65 0.95
C66 H66 0.95
O01 H01 0.84
P3 F1 1.5698(19)
P3 F2 1.5870(19)
P3 F3 1.5933(17)
P3 F4 1.569(2)
P3 F5 1.5890(17)
P3 F6 1.5943(16)

loop_
_geom_hbond_atom_site_label_D
_geom_hbond_atom_site_label_H
_geom_hbond_atom_site_label_A
_geom_hbond_site_symmetry_A
_geom_hbond_distance_DH
_geom_hbond_distance_HA
_geom_hbond_distance_DA
_geom_hbond_angle_DHA
C15 H15 F3 4_576 0.95 2.39 3.281(3) 157
C16 H16 F6 4_576 0.95 2.53 3.319(3) 141
C42 H42 F6 4_576 0.95 2.38 3.138(3) 136
C43 H43 F2 4_576 0.95 2.49 3.386(3) 158
C45 H45 O01 2_656 0.95 2.50 3.281(3) 139
C64 H64 F4 3_776 0.95 2.47 3.200(3) 133
O01 H01 F3 4_576 0.84 2.27 3.059(3) 157
C53 H53 Cg1 3_666 0.95 2.68 3.523(2) 148
C35 H35 Cg3 3_666 0.95 2.91 3.587(2) 129
C13 H13 Cg2 2_746 0.95 2.97 3.744(2) 140

loop_
_geom_torsion_atom_site_label_1
_geom_torsion_atom_site_label_2
_geom_torsion_atom_site_label_3
_geom_torsion_atom_site_label_4
_geom_torsion
C16 C11 C12 C13 0.1(3)
P1 C11 C12 C13 176.57(16)
C11 C12 C13 C14 -0.3(3)
C12 C13 C14 C15 0.1(3)
C13 C14 C15 C16 0.3(3)
C12 C11 C16 C15 0.3(3)
P1 C11 C16 C15 -176.18(17)
C14 C15 C16 C11 -0.5(3)
C26 C21 C22 C23 -1.1(3)
P1 C21 C22 C23 174.49(16)
C21 C22 C23 C24 -0.2(3)
C22 C23 C24 C25 1.0(3)
C23 C24 C25 C26 -0.5(3)
C24 C25 C26 C21 -0.9(3)
C22 C21 C26 C25 1.7(3)
P1 C21 C26 C25 -174.07(16)
C36 C31 C32 C33 -0.6(3)
P1 C31 C32 C33 175.17(16)
C31 C32 C33 C34 0.4(3)
C32 C33 C34 C35 0.2(4)
C33 C34 C35 C36 -0.6(4)
C34 C35 C36 C31 0.4(3)
C32 C31 C36 C35 0.2(3)
P1 C31 C36 C35 -175.57(17)
C46 C41 C42 C43 -0.7(3)
P2 C41 C42 C43 172.75(17)
C41 C42 C43 C44 0.1(3)
C42 C43 C44 C45 0.9(4)
C43 C44 C45 C46 -1.2(4)
C44 C45 C46 C41 0.6(3)
C42 C41 C46 C45 0.3(3)
P2 C41 C46 C45 -173.00(17)
C56 C51 C52 C53 -1.5(3)
P2 C51 C52 C53 -177.75(18)
C51 C52 C53 C54 -0.3(4)
C52 C53 C54 C55 1.9(4)
C53 C54 C55 C56 -1.7(4)
C52 C51 C56 C55 1.6(4)
P2 C51 C56 C55 177.8(2)
C54 C55 C56 C51 0.0(4)
C66 C61 C62 C63 -0.1(3)
P2 C61 C62 C63 -178.91(17)
C61 C62 C63 C64 -0.3(3)
C62 C63 C64 C65 0.3(4)
C63 C64 C65 C66 0.3(4)
C62 C61 C66 C65 0.6(3)
P2 C61 C66 C65 179.41(17)
C64 C65 C66 C61 -0.7(3)
C16 C11 P1 C21 93.15(18)
C12 C11 P1 C21 -83.26(18)
C16 C11 P1 C31 -157.16(17)
C12 C11 P1 C31 26.42(19)
C16 C11 P1 Ir1 -32.28(19)
C12 C11 P1 Ir1 151.30(14)
C22 C21 P1 C11 2.27(19)
C26 C21 P1 C11 177.92(16)
C22 C21 P1 C31 -108.02(17)
C26 C21 P1 C31 67.63(17)
C22 C21 P1 Ir1 128.54(15)
C26 C21 P1 Ir1 -55.80(17)
C36 C31 P1 C11 91.01(18)
C32 C31 P1 C11 -84.74(18)
C36 C31 P1 C21 -158.07(17)
C32 C31 P1 C21 26.19(19)
C36 C31 P1 Ir1 -34.68(18)
C32 C31 P1 Ir1 149.57(14)
C42 C41 P2 C51 161.74(16)
C46 C41 P2 C51 -24.91(19)
C42 C41 P2 C61 -86.35(18)
C46 C41 P2 C61 86.99(18)
C42 C41 P2 Ir1 39.93(18)
C46 C41 P2 Ir1 -146.72(15)
C56 C51 P2 C41 124.9(2)
C52 C51 P2 C41 -58.94(19)
C56 C51 P2 C61 14.6(2)
C52 C51 P2 C61 -169.15(17)
C56 C51 P2 Ir1 -110.90(19)
C52 C51 P2 Ir1 65.30(18)
C66 C61 P2 C41 151.24(17)
C62 C61 P2 C41 -29.95(19)
C66 C61 P2 C51 -97.51(18)
C62 C61 P2 C51 81.29(18)
C66 C61 P2 Ir1 25.32(19)
C62 C61 P2 Ir1 -155.87(15)
C41 P2 Ir1 C2 154.66(10)
C51 P2 Ir1 C2 35.65(10)
C61 P2 Ir1 C2 -84.94(10)
C41 P2 Ir1 C1 -78.91(10)
C51 P2 Ir1 C1 162.08(10)
C61 P2 Ir1 C1 41.48(10)
C41 P2 Ir1 C3 39.22(10)
C51 P2 Ir1 C3 -79.79(10)
C61 P2 Ir1 C3 159.61(9)
C11 P1 Ir1 C2 -156.99(10)
C21 P1 Ir1 C2 81.56(10)
C31 P1 Ir1 C2 -36.64(10)
C11 P1 Ir1 C1 76.58(10)
C21 P1 Ir1 C1 -44.87(10)
C31 P1 Ir1 C1 -163.08(10)
C11 P1 Ir1 C3 -41.55(9)
C21 P1 Ir1 C3 -163.00(9)
C31 P1 Ir1 C3 78.80(10)
